data_2230035
loop_
_publ_author_name
'Li, Zhao'
'Tian, Chong'
'Nie, Wanli'
'Borzov, Maxim V.'

_publ_section_title
;
 2-{(<i>E</i>)-<i>N</i>-[2-(1<i>H</i>-Inden-3-yl)ethyl]iminomethyl}-1<i>H</i>-imidazole
;
_journal_coeditor_code IM2276
_journal_issue 5
_journal_name_full 'Acta Crystallographica Section E'
_journal_page_first o1165
_journal_page_last o1166
_journal_paper_doi 10.1107/S1600536811013286
_journal_volume 67
_journal_year 2011
_chemical_formula_iupac 'C15 H15 N3'
_chemical_formula_moiety 'C15 H15 N3'
_chemical_formula_sum 'C15 H15 N3'
_chemical_formula_weight 237.30
_chemical_name_systematic
;
2-{(<i>E</i>)-<i>N</i>-[2-(1<i>H</i>-Inden-3-yl)ethyl]iminomethyl}-1<i>H</i>-
imidazole
;
_space_group_IT_number 19
_symmetry_cell_setting orthorhombic
_symmetry_space_group_name_Hall 'P 2ac 2ab'
_symmetry_space_group_name_H-M 'P 21 21 21'
_atom_sites_solution_hydrogens geom
_atom_sites_solution_primary direct
_atom_sites_solution_secondary difmap
_audit_creation_method SHELXL-97
_cell_angle_alpha 90.00
_cell_angle_beta 90.00
_cell_angle_gamma 90.00
_cell_formula_units_Z 8
_cell_length_a 5.8827(5)
_cell_length_b 8.3326(7)
_cell_length_c 51.909(4)
_cell_measurement_reflns_used 8457
_cell_measurement_temperature 296(2)
_cell_measurement_theta_max 28.19
_cell_measurement_theta_min 2.44
_cell_volume 2544.5(4)
_computing_cell_refinement 'SAINT (Bruker, 2007)'
_computing_data_collection 'APEX2 (Bruker, 2007)'
_computing_data_reduction 'SAINT (Bruker, 2007)'
_computing_molecular_graphics
;
SHELXTL (Sheldrick, 2008) and OLEX2 (Dolomanov <i>et al.</i>,
2009)
;
_computing_publication_material
;
SHELXTL (Sheldrick, 2008) and OLEX2 (Dolomanov <i>et al.</i>,
2009)
;
_computing_structure_refinement 'SHELXL97 (Sheldrick, 2008)'
_computing_structure_solution 'SHELXS97 (Sheldrick, 2008)'
_diffrn_ambient_temperature 296(2)
_diffrn_detector_area_resol_mean 8.333
_diffrn_measured_fraction_theta_full 0.993
_diffrn_measured_fraction_theta_max 0.993
_diffrn_measurement_device_type 'Bruker SMART APEXII'
_diffrn_measurement_method '\f and \w'
_diffrn_radiation_monochromator graphite
_diffrn_radiation_source 'fine-focus sealed tube'
_diffrn_radiation_type MoK\a
_diffrn_radiation_wavelength 0.71073
_diffrn_reflns_av_R_equivalents 0.0409
_diffrn_reflns_av_sigmaI/netI 0.0340
_diffrn_reflns_limit_h_max 5
_diffrn_reflns_limit_h_min -7
_diffrn_reflns_limit_k_max 10
_diffrn_reflns_limit_k_min -10
_diffrn_reflns_limit_l_max 61
_diffrn_reflns_limit_l_min -64
_diffrn_reflns_number 13315
_diffrn_reflns_theta_full 26.00
_diffrn_reflns_theta_max 26.00
_diffrn_reflns_theta_min 2.35
_diffrn_standards_number 0
_exptl_absorpt_coefficient_mu 0.076
_exptl_absorpt_correction_T_max 0.9895
_exptl_absorpt_correction_T_min 0.9733
_exptl_absorpt_correction_type multi-scan
_exptl_absorpt_process_details '(SADABS; Sheldrick, 1996)'
_exptl_crystal_colour colourless
_exptl_crystal_density_diffrn 1.239
_exptl_crystal_density_method 'not measured'
_exptl_crystal_description block
_exptl_crystal_F_000 1008
_exptl_crystal_size_max 0.36
_exptl_crystal_size_mid 0.22
_exptl_crystal_size_min 0.14
_refine_diff_density_max 0.138
_refine_diff_density_min -0.212
_refine_ls_extinction_method none
_refine_ls_goodness_of_fit_ref 1.028
_refine_ls_hydrogen_treatment mixed
_refine_ls_matrix_type full
_refine_ls_number_parameters 333
_refine_ls_number_reflns 2939
_refine_ls_number_restraints 0
_refine_ls_restrained_S_all 1.028
_refine_ls_R_factor_all 0.0635
_refine_ls_R_factor_gt 0.0443
_refine_ls_shift/su_max 0.001
_refine_ls_shift/su_mean 0.000
_refine_ls_structure_factor_coef Fsqd
_refine_ls_weighting_details 'calc w=1/[\s^2^(Fo^2^)+(0.0570P)^2^+0.4576P] where P=(Fo^2^+2Fc^2^)/3'
_refine_ls_weighting_scheme calc
_refine_ls_wR_factor_gt 0.1049
_refine_ls_wR_factor_ref 0.1131
_reflns_number_gt 2328
_reflns_number_total 2939
_reflns_threshold_expression I>2sigma(I)
_cod_data_source_file im2276.cif
_cod_data_source_block I
_cod_database_code 2230035
_cod_database_fobs_code 2230035

loop_
_symmetry_equiv_pos_as_xyz
'x, y, z'
'-x+1/2, -y, z+1/2'
'-x, y+1/2, -z+1/2'
'x+1/2, -y+1/2, -z'

loop_
_atom_site_type_symbol
_atom_site_label
_atom_site_fract_x
_atom_site_fract_y
_atom_site_fract_z
_atom_site_U_iso_or_equiv
_atom_site_adp_type
_atom_site_calc_flag
_atom_site_refinement_flags
_atom_site_occupancy
_atom_site_disorder_assembly
_atom_site_disorder_group
N N1A 0.6784(5) 0.2550(3) 0.62194(4) 0.0481(6) Uani d . 1 . .
H H1A 0.616(7) 0.334(5) 0.6273(7) 0.092(15) Uiso d . 1 . .
N N2A 0.9145(4) 0.0506(3) 0.61856(4) 0.0490(6) Uani d . 1 . .
N N3A 0.9748(5) 0.3849(3) 0.66146(4) 0.0510(6) Uani d . 1 . .
C C1A 0.8760(5) 0.1896(3) 0.63011(5) 0.0439(7) Uani d . 1 . .
C C2A 0.5871(6) 0.1520(4) 0.60450(5) 0.0549(8) Uani d . 1 . .
H H2A 0.4512 0.1645 0.5956 0.066 Uiso calc R 1 . .
C C3A 0.7330(5) 0.0284(4) 0.60277(5) 0.0534(8) Uani d . 1 . .
H H3A 0.7125 -0.0604 0.5922 0.064 Uiso calc R 1 . .
C C4A 1.0258(5) 0.2616(4) 0.64897(5) 0.0478(7) Uani d . 1 . .
H H4A 1.1664 0.2141 0.6519 0.057 Uiso calc R 1 . .
C C5A 1.1416(6) 0.4457(4) 0.67957(5) 0.0556(8) Uani d . 1 . .
H H5AA 1.1685 0.5587 0.6762 0.067 Uiso calc R 1 . .
H H5AB 1.2841 0.3889 0.6772 0.067 Uiso calc R 1 . .
C C6A 1.0601(5) 0.4243(4) 0.70698(5) 0.0510(8) Uani d . 1 . .
H H6AA 0.9112 0.4731 0.7086 0.061 Uiso calc R 1 . .
H H6AB 1.0437 0.3105 0.7104 0.061 Uiso calc R 1 . .
C C7A 1.2152(5) 0.4959(3) 0.72690(5) 0.0407(6) Uani d . 1 . .
C C8A 1.4034(5) 0.5814(4) 0.72351(5) 0.0518(7) Uani d . 1 . .
H H8A 1.4662 0.6050 0.7075 0.062 Uiso calc R 1 . .
C C9A 1.5019(6) 0.6351(4) 0.74873(7) 0.0600(8) Uani d . 1 . .
H H9AA 1.6560 0.5959 0.7509 0.072 Uiso calc R 1 . .
H H9AB 1.5016 0.7512 0.7501 0.072 Uiso calc R 1 . .
C C10A 1.3448(5) 0.5610(3) 0.76792(5) 0.0463(7) Uani d . 1 . .
C C11A 1.1729(5) 0.4801(3) 0.75462(5) 0.0393(6) Uani d . 1 . .
C C12A 1.0062(5) 0.3973(3) 0.76790(5) 0.0500(7) Uani d . 1 . .
H H12A 0.8936 0.3419 0.7590 0.060 Uiso calc R 1 . .
C C13A 1.0092(7) 0.3980(4) 0.79442(5) 0.0621(9) Uani d . 1 . .
H H13A 0.8967 0.3441 0.8036 0.074 Uiso calc R 1 . .
C C14A 1.1783(7) 0.4783(5) 0.80745(6) 0.0680(10) Uani d . 1 . .
H H14A 1.1796 0.4766 0.8254 0.082 Uiso calc R 1 . .
C C15A 1.3455(7) 0.5612(4) 0.79457(6) 0.0654(10) Uani d . 1 . .
H H15A 1.4572 0.6164 0.8036 0.078 Uiso calc R 1 . .
N N1B 0.2511(4) 0.7865(3) 0.62860(4) 0.0468(6) Uani d . 1 . .
H H1B 0.143(6) 0.860(4) 0.6239(6) 0.071(11) Uiso d . 1 . .
N N2B 0.4626(4) 0.5689(3) 0.62951(4) 0.0510(6) Uani d . 1 . .
N N3B -0.0309(5) 0.6341(3) 0.59023(4) 0.0513(6) Uani d . 1 . .
C C1B 0.2802(5) 0.6370(4) 0.61924(5) 0.0443(7) Uani d . 1 . .
C C2B 0.4232(5) 0.8149(4) 0.64549(5) 0.0541(8) Uani d . 1 . .
H H2B 0.4474 0.9081 0.6549 0.065 Uiso calc R 1 . .
C C3B 0.5514(5) 0.6812(4) 0.64584(5) 0.0527(8) Uani d . 1 . .
H H3B 0.6816 0.6673 0.6557 0.063 Uiso calc R 1 . .
C C4B 0.1292(5) 0.5614(4) 0.60103(5) 0.0473(7) Uani d . 1 . .
H H4B 0.1518 0.4536 0.5971 0.057 Uiso calc R 1 . .
C C5B -0.1762(6) 0.5435(4) 0.57281(5) 0.0577(8) Uani d . 1 . .
H H5BA -0.3337 0.5575 0.5778 0.069 Uiso calc R 1 . .
H H5BB -0.1399 0.4302 0.5741 0.069 Uiso calc R 1 . .
C C6B -0.1461(5) 0.5976(4) 0.54526(5) 0.0497(7) Uani d . 1 . .
H H6BA -0.1654 0.7131 0.5444 0.060 Uiso calc R 1 . .
H H6BB 0.0077 0.5731 0.5398 0.060 Uiso calc R 1 . .
C C7B -0.3092(5) 0.5204(3) 0.52707(5) 0.0414(6) Uani d . 1 . .
C C8B -0.4903(5) 0.4293(4) 0.53233(5) 0.0529(7) Uani d . 1 . .
H H8B -0.5359 0.4018 0.5489 0.063 Uiso calc R 1 . .
C C9B -0.6111(5) 0.3769(4) 0.50844(6) 0.0560(8) Uani d . 1 . .
H H9BA -0.6134 0.2609 0.5070 0.067 Uiso calc R 1 . .
H H9BB -0.7658 0.4170 0.5081 0.067 Uiso calc R 1 . .
C C10B -0.4709(5) 0.4507(3) 0.48763(5) 0.0459(7) Uani d . 1 . .
C C11B -0.2911(4) 0.5363(3) 0.49889(5) 0.0388(6) Uani d . 1 . .
C C12B -0.1338(5) 0.6134(4) 0.48353(5) 0.0507(7) Uani d . 1 . .
H H12B -0.0144 0.6706 0.4908 0.061 Uiso calc R 1 . .
C C13B -0.1569(6) 0.6040(4) 0.45713(6) 0.0631(9) Uani d . 1 . .
H H13B -0.0517 0.6558 0.4467 0.076 Uiso calc R 1 . .
C C14B -0.3317(6) 0.5201(4) 0.44599(6) 0.0642(9) Uani d . 1 . .
H H14B -0.3437 0.5154 0.4281 0.077 Uiso calc R 1 . .
C C15B -0.4900(6) 0.4426(4) 0.46121(6) 0.0578(8) Uani d . 1 . .
H H15B -0.6085 0.3854 0.4537 0.069 Uiso calc R 1 . .

loop_
_atom_site_aniso_label
_atom_site_aniso_U_11
_atom_site_aniso_U_22
_atom_site_aniso_U_33
_atom_site_aniso_U_12
_atom_site_aniso_U_13
_atom_site_aniso_U_23
N1A 0.0537(16) 0.0473(15) 0.0431(12) 0.0049(13) -0.0006(12) -0.0032(11)
N2A 0.0555(15) 0.0510(14) 0.0405(11) 0.0040(13) -0.0006(11) -0.0071(11)
N3A 0.0610(16) 0.0558(15) 0.0361(10) 0.0018(14) -0.0071(12) -0.0014(11)
C1A 0.0502(16) 0.0463(16) 0.0352(12) 0.0020(14) 0.0010(13) 0.0042(12)
C2A 0.0556(18) 0.060(2) 0.0493(15) -0.0018(17) -0.0098(15) -0.0027(14)
C3A 0.0610(18) 0.0567(19) 0.0425(14) -0.0020(17) -0.0021(14) -0.0092(14)
C4A 0.0515(17) 0.0516(17) 0.0404(13) 0.0030(15) -0.0016(14) 0.0024(13)
C5A 0.0615(19) 0.057(2) 0.0488(15) -0.0048(17) -0.0009(15) -0.0056(14)
C6A 0.0495(17) 0.060(2) 0.0429(13) -0.0078(16) -0.0047(13) -0.0053(13)
C7A 0.0378(14) 0.0359(14) 0.0485(14) 0.0015(13) -0.0039(12) -0.0006(12)
C8A 0.0460(16) 0.0516(18) 0.0578(16) -0.0050(15) -0.0026(14) 0.0062(14)
C9A 0.0421(15) 0.0497(17) 0.088(2) -0.0053(15) -0.0163(16) -0.0005(16)
C10A 0.0431(15) 0.0377(15) 0.0582(16) 0.0068(14) -0.0153(14) -0.0095(13)
C11A 0.0414(15) 0.0312(13) 0.0453(13) 0.0047(12) -0.0065(12) -0.0030(11)
C12A 0.0539(17) 0.0439(16) 0.0521(15) -0.0039(15) -0.0037(15) -0.0002(13)
C13A 0.076(2) 0.062(2) 0.0486(15) 0.007(2) 0.0017(17) 0.0053(15)
C14A 0.088(3) 0.072(2) 0.0447(16) 0.022(2) -0.0061(18) -0.0082(16)
C15A 0.073(2) 0.060(2) 0.0635(19) 0.010(2) -0.0289(18) -0.0162(17)
N1B 0.0498(15) 0.0462(14) 0.0445(12) 0.0052(13) -0.0047(12) -0.0026(11)
N2B 0.0510(15) 0.0540(15) 0.0480(12) 0.0078(13) 0.0008(12) 0.0008(12)
N3B 0.0612(15) 0.0544(15) 0.0384(11) -0.0022(14) -0.0042(12) -0.0049(11)
C1B 0.0484(16) 0.0462(16) 0.0382(12) 0.0013(14) 0.0033(13) 0.0007(12)
C2B 0.0565(19) 0.0560(19) 0.0498(15) -0.0073(17) -0.0081(15) -0.0078(14)
C3B 0.0495(17) 0.062(2) 0.0464(15) -0.0006(16) -0.0071(14) 0.0015(14)
C4B 0.0630(18) 0.0413(15) 0.0376(13) 0.0011(15) 0.0012(13) 0.0026(12)
C5B 0.0613(19) 0.063(2) 0.0486(15) -0.0129(18) -0.0072(15) -0.0007(14)
C6B 0.0500(17) 0.0567(18) 0.0422(13) -0.0045(15) -0.0042(13) -0.0030(13)
C7B 0.0404(14) 0.0396(15) 0.0442(13) -0.0017(13) -0.0025(12) -0.0034(12)
C8B 0.0511(17) 0.0542(18) 0.0532(15) -0.0044(16) 0.0016(14) 0.0039(14)
C9B 0.0413(16) 0.0535(18) 0.0732(19) -0.0068(15) -0.0060(15) -0.0093(15)
C10B 0.0419(15) 0.0378(14) 0.0580(15) 0.0063(13) -0.0094(14) -0.0076(13)
C11B 0.0378(13) 0.0297(13) 0.0489(14) 0.0034(12) -0.0062(12) -0.0042(11)
C12B 0.0501(17) 0.0502(17) 0.0520(15) -0.0043(16) -0.0040(14) -0.0018(13)
C13B 0.067(2) 0.071(2) 0.0509(16) 0.000(2) 0.0056(16) -0.0003(16)
C14B 0.072(2) 0.074(2) 0.0472(15) 0.014(2) -0.0115(17) -0.0101(16)
C15B 0.0548(18) 0.0578(19) 0.0608(17) 0.0079(17) -0.0197(16) -0.0173(15)

loop_
_atom_type_symbol
_atom_type_description
_atom_type_scat_dispersion_real
_atom_type_scat_dispersion_imag
_atom_type_scat_source
C C 0.0033 0.0016 'International Tables Vol C Tables 4.2.6.8 and 6.1.1.4'
H H 0.0000 0.0000 'International Tables Vol C Tables 4.2.6.8 and 6.1.1.4'
N N 0.0061 0.0033 'International Tables Vol C Tables 4.2.6.8 and 6.1.1.4'

loop_
_geom_angle_atom_site_label_1
_geom_angle_atom_site_label_2
_geom_angle_atom_site_label_3
_geom_angle_site_symmetry_1
_geom_angle_site_symmetry_3
_geom_angle
_geom_angle_publ_flag
C1A N1A C2A . . 107.1(3) ?
C1A N1A H1A . . 128(3) ?
C2A N1A H1A . . 124(3) ?
C1A N2A C3A . . 104.9(3) ?
C4A N3A C5A . . 117.4(3) ?
N2A C1A N1A . . 111.0(3) ?
N2A C1A C4A . . 124.4(3) ?
N1A C1A C4A . . 124.7(3) ?
C3A C2A N1A . . 106.0(3) ?
C3A C2A H2A . . 127.0 ?
N1A C2A H2A . . 127.0 ?
C2A C3A N2A . . 110.9(3) ?
C2A C3A H3A . . 124.5 ?
N2A C3A H3A . . 124.5 ?
N3A C4A C1A . . 123.0(3) ?
N3A C4A H4A . . 118.5 ?
C1A C4A H4A . . 118.5 ?
N3A C5A C6A . . 110.7(2) ?
N3A C5A H5AA . . 109.5 ?
C6A C5A H5AA . . 109.5 ?
N3A C5A H5AB . . 109.5 ?
C6A C5A H5AB . . 109.5 ?
H5AA C5A H5AB . . 108.1 ?
C7A C6A C5A . . 114.1(2) ?
C7A C6A H6AA . . 108.7 ?
C5A C6A H6AA . . 108.7 ?
C7A C6A H6AB . . 108.7 ?
C5A C6A H6AB . . 108.7 ?
H6AA C6A H6AB . . 107.6 ?
C8A C7A C11A . . 108.6(3) ?
C8A C7A C6A . . 128.9(3) ?
C11A C7A C6A . . 122.5(2) ?
C7A C8A C9A . . 111.5(3) ?
C7A C8A H8A . . 124.3 ?
C9A C8A H8A . . 124.3 ?
C10A C9A C8A . . 102.7(3) ?
C10A C9A H9AA . . 111.2 ?
C8A C9A H9AA . . 111.2 ?
C10A C9A H9AB . . 111.2 ?
C8A C9A H9AB . . 111.2 ?
H9AA C9A H9AB . . 109.1 ?
C15A C10A C11A . . 119.8(3) ?
C15A C10A C9A . . 131.7(3) ?
C11A C10A C9A . . 108.5(2) ?
C12A C11A C10A . . 120.5(2) ?
C12A C11A C7A . . 130.8(3) ?
C10A C11A C7A . . 108.6(2) ?
C13A C12A C11A . . 119.2(3) ?
C13A C12A H12A . . 120.4 ?
C11A C12A H12A . . 120.4 ?
C14A C13A C12A . . 120.2(3) ?
C14A C13A H13A . . 119.9 ?
C12A C13A H13A . . 119.9 ?
C15A C14A C13A . . 121.5(3) ?
C15A C14A H14A . . 119.3 ?
C13A C14A H14A . . 119.3 ?
C14A C15A C10A . . 118.9(3) ?
C14A C15A H15A . . 120.5 ?
C10A C15A H15A . . 120.5 ?
C1B N1B C2B . . 107.4(3) ?
C1B N1B H1B . . 128(2) ?
C2B N1B H1B . . 125(2) ?
C1B N2B C3B . . 105.4(3) ?
C4B N3B C5B . . 118.0(3) ?
N2B C1B N1B . . 110.6(3) ?
N2B C1B C4B . . 125.1(3) ?
N1B C1B C4B . . 124.2(3) ?
C3B C2B N1B . . 106.4(3) ?
C3B C2B H2B . . 126.8 ?
N1B C2B H2B . . 126.8 ?
C2B C3B N2B . . 110.1(3) ?
C2B C3B H3B . . 124.9 ?
N2B C3B H3B . . 124.9 ?
N3B C4B C1B . . 123.0(3) ?
N3B C4B H4B . . 118.5 ?
C1B C4B H4B . . 118.5 ?
N3B C5B C6B . . 111.4(3) ?
N3B C5B H5BA . . 109.4 ?
C6B C5B H5BA . . 109.4 ?
N3B C5B H5BB . . 109.4 ?
C6B C5B H5BB . . 109.4 ?
H5BA C5B H5BB . . 108.0 ?
C7B C6B C5B . . 113.3(3) ?
C7B C6B H6BA . . 108.9 ?
C5B C6B H6BA . . 108.9 ?
C7B C6B H6BB . . 108.9 ?
C5B C6B H6BB . . 108.9 ?
H6BA C6B H6BB . . 107.7 ?
C8B C7B C11B . . 108.2(2) ?
C8B C7B C6B . . 128.9(2) ?
C11B C7B C6B . . 122.9(2) ?
C7B C8B C9B . . 112.0(3) ?
C7B C8B H8B . . 124.0 ?
C9B C8B H8B . . 124.0 ?
C10B C9B C8B . . 102.6(2) ?
C10B C9B H9BA . . 111.2 ?
C8B C9B H9BA . . 111.2 ?
C10B C9B H9BB . . 111.2 ?
C8B C9B H9BB . . 111.2 ?
H9BA C9B H9BB . . 109.2 ?
C15B C10B C11B . . 120.1(3) ?
C15B C10B C9B . . 131.0(3) ?
C11B C10B C9B . . 108.9(2) ?
C12B C11B C10B . . 120.1(2) ?
C12B C11B C7B . . 131.6(3) ?
C10B C11B C7B . . 108.3(2) ?
C13B C12B C11B . . 118.8(3) ?
C13B C12B H12B . . 120.6 ?
C11B C12B H12B . . 120.6 ?
C14B C13B C12B . . 121.5(3) ?
C14B C13B H13B . . 119.3 ?
C12B C13B H13B . . 119.3 ?
C13B C14B C15B . . 120.2(3) ?
C13B C14B H14B . . 119.9 ?
C15B C14B H14B . . 119.9 ?
C10B C15B C14B . . 119.4(3) ?
C10B C15B H15B . . 120.3 ?
C14B C15B H15B . . 120.3 ?

loop_
_geom_bond_atom_site_label_1
_geom_bond_atom_site_label_2
_geom_bond_site_symmetry_2
_geom_bond_distance
_geom_bond_publ_flag
N1A C1A . 1.352(4) ?
N1A C2A . 1.358(4) ?
N1A H1A . 0.80(4) ?
N2A C1A . 1.324(4) ?
N2A C3A . 1.359(4) ?
N3A C4A . 1.251(3) ?
N3A C5A . 1.451(4) ?
C1A C4A . 1.448(4) ?
C2A C3A . 1.344(4) ?
C2A H2A . 0.9300 ?
C3A H3A . 0.9300 ?
C4A H4A . 0.9300 ?
C5A C6A . 1.512(4) ?
C5A H5AA . 0.9700 ?
C5A H5AB . 0.9700 ?
C6A C7A . 1.502(4) ?
C6A H6AA . 0.9700 ?
C6A H6AB . 0.9700 ?
C7A C8A . 1.328(4) ?
C7A C11A . 1.466(3) ?
C8A C9A . 1.500(4) ?
C8A H8A . 0.9300 ?
C9A C10A . 1.492(5) ?
C9A H9AA . 0.9700 ?
C9A H9AB . 0.9700 ?
C10A C15A . 1.383(4) ?
C10A C11A . 1.397(4) ?
C11A C12A . 1.383(4) ?
C12A C13A . 1.377(4) ?
C12A H12A . 0.9300 ?
C13A C14A . 1.377(5) ?
C13A H13A . 0.9300 ?
C14A C15A . 1.375(5) ?
C14A H14A . 0.9300 ?
C15A H15A . 0.9300 ?
N1B C1B . 1.348(4) ?
N1B C2B . 1.360(4) ?
N1B H1B . 0.92(4) ?
N2B C1B . 1.326(4) ?
N2B C3B . 1.366(4) ?
N3B C4B . 1.253(4) ?
N3B C5B . 1.456(4) ?
C1B C4B . 1.442(4) ?
C2B C3B . 1.345(4) ?
C2B H2B . 0.9300 ?
C3B H3B . 0.9300 ?
C4B H4B . 0.9300 ?
C5B C6B . 1.510(4) ?
C5B H5BA . 0.9700 ?
C5B H5BB . 0.9700 ?
C6B C7B . 1.492(4) ?
C6B H6BA . 0.9700 ?
C6B H6BB . 0.9700 ?
C7B C8B . 1.336(4) ?
C7B C11B . 1.473(3) ?
C8B C9B . 1.495(4) ?
C8B H8B . 0.9300 ?
C9B C10B . 1.491(4) ?
C9B H9BA . 0.9700 ?
C9B H9BB . 0.9700 ?
C10B C15B . 1.377(4) ?
C10B C11B . 1.403(4) ?
C11B C12B . 1.380(4) ?
C12B C13B . 1.379(4) ?
C12B H12B . 0.9300 ?
C13B C14B . 1.371(5) ?
C13B H13B . 0.9300 ?
C14B C15B . 1.382(5) ?
C14B H14B . 0.9300 ?
C15B H15B . 0.9300 ?

loop_
_geom_hbond_atom_site_label_D
_geom_hbond_atom_site_label_H
_geom_hbond_atom_site_label_A
_geom_hbond_site_symmetry_A
_geom_hbond_distance_DH
_geom_hbond_distance_HA
_geom_hbond_distance_DA
_geom_hbond_angle_DHA
_geom_hbond_publ_flag
N1A H1A N2B . 0.80(4) 2.16(4) 2.935(4) 162(4) yes
N1B H1B N2A 1_465 0.92(4) 2.10(4) 3.006(4) 170(3) yes

loop_
_geom_torsion_atom_site_label_1
_geom_torsion_atom_site_label_2
_geom_torsion_atom_site_label_3
_geom_torsion_atom_site_label_4
_geom_torsion_site_symmetry_1
_geom_torsion_site_symmetry_2
_geom_torsion_site_symmetry_3
_geom_torsion_site_symmetry_4
_geom_torsion
_geom_torsion_publ_flag
C3A N2A C1A N1A . . . . -0.4(3) ?
C3A N2A C1A C4A . . . . 179.5(3) ?
C2A N1A C1A N2A . . . . 0.3(3) ?
C2A N1A C1A C4A . . . . -179.6(3) ?
C1A N1A C2A C3A . . . . -0.1(3) ?
N1A C2A C3A N2A . . . . -0.2(3) ?
C1A N2A C3A C2A . . . . 0.4(3) ?
C5A N3A C4A C1A . . . . -179.3(2) ?
N2A C1A C4A N3A . . . . -172.7(3) ?
N1A C1A C4A N3A . . . . 7.3(4) ?
C4A N3A C5A C6A . . . . -111.5(3) ?
N3A C5A C6A C7A . . . . -175.5(3) ?
C5A C6A C7A C8A . . . . 4.2(5) ?
C5A C6A C7A C11A . . . . -176.5(3) ?
C11A C7A C8A C9A . . . . -1.6(3) ?
C6A C7A C8A C9A . . . . 177.8(3) ?
C7A C8A C9A C10A . . . . 2.2(3) ?
C8A C9A C10A C15A . . . . 178.0(3) ?
C8A C9A C10A C11A . . . . -2.0(3) ?
C15A C10A C11A C12A . . . . -1.4(4) ?
C9A C10A C11A C12A . . . . 178.6(3) ?
C15A C10A C11A C7A . . . . -178.8(3) ?
C9A C10A C11A C7A . . . . 1.2(3) ?
C8A C7A C11A C12A . . . . -176.8(3) ?
C6A C7A C11A C12A . . . . 3.8(5) ?
C8A C7A C11A C10A . . . . 0.2(3) ?
C6A C7A C11A C10A . . . . -179.2(3) ?
C10A C11A C12A C13A . . . . 1.2(4) ?
C7A C11A C12A C13A . . . . 177.9(3) ?
C11A C12A C13A C14A . . . . -0.9(5) ?
C12A C13A C14A C15A . . . . 0.9(5) ?
C13A C14A C15A C10A . . . . -1.1(5) ?
C11A C10A C15A C14A . . . . 1.3(5) ?
C9A C10A C15A C14A . . . . -178.7(3) ?
C3B N2B C1B N1B . . . . -0.4(3) ?
C3B N2B C1B C4B . . . . -178.9(3) ?
C2B N1B C1B N2B . . . . 0.2(3) ?
C2B N1B C1B C4B . . . . 178.8(3) ?
C1B N1B C2B C3B . . . . 0.0(3) ?
N1B C2B C3B N2B . . . . -0.2(3) ?
C1B N2B C3B C2B . . . . 0.4(3) ?
C5B N3B C4B C1B . . . . -178.1(3) ?
N2B C1B C4B N3B . . . . -174.1(3) ?
N1B C1B C4B N3B . . . . 7.5(4) ?
C4B N3B C5B C6B . . . . -112.1(3) ?
N3B C5B C6B C7B . . . . -173.8(3) ?
C5B C6B C7B C8B . . . . 9.4(5) ?
C5B C6B C7B C11B . . . . -170.9(3) ?
C11B C7B C8B C9B . . . . -0.4(3) ?
C6B C7B C8B C9B . . . . 179.3(3) ?
C7B C8B C9B C10B . . . . 0.5(3) ?
C8B C9B C10B C15B . . . . 177.8(3) ?
C8B C9B C10B C11B . . . . -0.3(3) ?
C15B C10B C11B C12B . . . . 0.4(4) ?
C9B C10B C11B C12B . . . . 178.8(3) ?
C15B C10B C11B C7B . . . . -178.3(3) ?
C9B C10B C11B C7B . . . . 0.1(3) ?
C8B C7B C11B C12B . . . . -178.2(3) ?
C6B C7B C11B C12B . . . . 2.0(5) ?
C8B C7B C11B C10B . . . . 0.2(3) ?
C6B C7B C11B C10B . . . . -179.6(3) ?
C10B C11B C12B C13B . . . . -0.1(4) ?
C7B C11B C12B C13B . . . . 178.1(3) ?
C11B C12B C13B C14B . . . . -0.1(5) ?
C12B C13B C14B C15B . . . . 0.1(5) ?
C11B C10B C15B C14B . . . . -0.4(4) ?
C9B C10B C15B C14B . . . . -178.3(3) ?
C13B C14B C15B C10B . . . . 0.1(5) ?
